data_1505186
loop_
_publ_author_name
'Karki, Shyam'
'Fri\<s\<ci\'c, Tomislav'
'Jones, William'
'Motherwell, W. D. Samuel'

_publ_section_title
;
 Screening for Pharmaceutical Cocrystal Hydrates via Neat and
 Liquid-Assisted Grinding
;
_journal_issue 3
_journal_name_full 'Molecular Pharmaceutics'
_journal_page_first 347
_journal_paper_doi 10.1021/mp0700054
_journal_volume 4
_journal_year 2007
_chemical_formula_moiety '(C8 H10 N4 O2), (C6 H8 O7)'
_chemical_formula_sum 'C14 H18 N4 O9'
_chemical_formula_weight 386.32
_chemical_name_common 3
_chemical_name_systematic
;
 caffeine-citric acid 1/1
;
_space_group_IT_number 2
_symmetry_cell_setting triclinic
_symmetry_space_group_name_Hall '-P 1'
_symmetry_space_group_name_H-M 'P -1'
_atom_sites_solution_hydrogens geom
_atom_sites_solution_primary direct
_atom_sites_solution_secondary difmap
_audit_creation_method SHELXL-97
_cell_angle_alpha 91.3330(10)
_cell_angle_beta 99.0400(10)
_cell_angle_gamma 99.5880(10)
_cell_formula_units_Z 2
_cell_length_a 7.38740(10)
_cell_length_b 8.3967(2)
_cell_length_c 13.5053(3)
_cell_measurement_reflns_used 12399
_cell_measurement_temperature 120(2)
_cell_measurement_theta_max 34.97
_cell_measurement_theta_min 1.00
_cell_volume 814.72(3)
_computing_cell_refinement 'HKL Scalepack (Otwinowski & Minor 1997)'
_computing_data_collection 'Collect (Nonius B.V. 1998)'
_computing_data_reduction
;
 HKL Denzo and Scalepack (Otwinowski & Minor 1997)
;
_computing_publication_material 'SHELXL-97 (Sheldrick 1997)'
_computing_structure_refinement 'SHELXL-97 (Sheldrick 1997)'
_computing_structure_solution 'SIR-92 (Altomare et al. 1994)'
_diffrn_ambient_temperature 120(2)
_diffrn_measured_fraction_theta_full 0.929
_diffrn_measured_fraction_theta_max 0.929
_diffrn_measurement_device_type 'Nonius Kappa CCD'
_diffrn_measurement_method 'Thin slice \w and \f scans'
_diffrn_radiation_source 'fine-focus sealed tube'
_diffrn_radiation_type MoK\a
_diffrn_radiation_wavelength 0.71073
_diffrn_reflns_av_R_equivalents 0.0269
_diffrn_reflns_av_sigmaI/netI 0.0310
_diffrn_reflns_limit_h_max 11
_diffrn_reflns_limit_h_min -11
_diffrn_reflns_limit_k_max 13
_diffrn_reflns_limit_k_min -13
_diffrn_reflns_limit_l_max 21
_diffrn_reflns_limit_l_min -20
_diffrn_reflns_number 14491
_diffrn_reflns_theta_full 34.92
_diffrn_reflns_theta_max 34.92
_diffrn_reflns_theta_min 3.61
_exptl_absorpt_coefficient_mu 0.133
_exptl_absorpt_correction_T_max 0.959
_exptl_absorpt_correction_T_min 0.892
_exptl_absorpt_correction_type multi-scan
_exptl_absorpt_process_details
;
multi-scan from symmetry-related measurements 
 Sortav (Blessing 1995)
;
_exptl_crystal_colour colourless
_exptl_crystal_density_diffrn 1.575
_exptl_crystal_density_method 'not measured'
_exptl_crystal_description prism
_exptl_crystal_F_000 404
_exptl_crystal_size_max 0.46
_exptl_crystal_size_mid 0.46
_exptl_crystal_size_min 0.35
_refine_diff_density_max 0.422
_refine_diff_density_min -0.381
_refine_diff_density_rms 0.105
_refine_ls_extinction_method none
_refine_ls_goodness_of_fit_ref 1.085
_refine_ls_hydrogen_treatment constr
_refine_ls_matrix_type full
_refine_ls_number_parameters 248
_refine_ls_number_reflns 6642
_refine_ls_number_restraints 0
_refine_ls_restrained_S_all 1.085
_refine_ls_R_factor_all 0.0440
_refine_ls_R_factor_gt 0.0382
_refine_ls_shift/su_max 0.001
_refine_ls_shift/su_mean 0.000
_refine_ls_structure_factor_coef Fsqd
_refine_ls_weighting_details 'calc w=1/[\s^2^(Fo^2^)+(0.0565P)^2^+0.1876P] where P=(Fo^2^+2Fc^2^)/3'
_refine_ls_weighting_scheme calc
_refine_ls_wR_factor_gt 0.1055
_refine_ls_wR_factor_ref 0.1102
_reflns_number_gt 5931
_reflns_number_total 6642
_reflns_threshold_expression >2sigma(I)
_cod_data_source_file mp0700054si20070319_094943.cif
_cod_data_source_block 3
_cod_original_sg_symbol_H-M P-1
_cod_database_code 1505186

loop_
_symmetry_equiv_pos_as_xyz
'x, y, z'
'-x, -y, -z'

loop_
_atom_site_label
_atom_site_type_symbol
_atom_site_fract_x
_atom_site_fract_y
_atom_site_fract_z
_atom_site_U_iso_or_equiv
_atom_site_adp_type
_atom_site_occupancy
_atom_site_symmetry_multiplicity
_atom_site_calc_flag
_atom_site_refinement_flags
O5 O 0.01613(8) -0.50943(8) 1.27431(5) 0.01752(11) Uani 1 1 d .
H5O H -0.0368 -0.4321 1.2873 0.026 Uiso 1 1 calc R
O9 O 0.16284(11) -0.80270(8) 1.22558(5) 0.02414(14) Uani 1 1 d .
O7 O 0.06208(9) -0.30926(8) 1.43626(5) 0.02095(12) Uani 1 1 d .
O1 O 0.22236(9) 0.27076(8) 0.75243(5) 0.02081(12) Uani 1 1 d .
O3 O 0.33842(10) -0.34101(7) 1.12021(4) 0.01983(12) Uani 1 1 d .
H3O H 0.3188 -0.2619 1.0857 0.030 Uiso 1 1 calc R
O2 O 0.36427(10) -0.22167(8) 0.66917(5) 0.02148(12) Uani 1 1 d .
O4 O 0.27444(11) -0.18405(8) 1.24145(5) 0.02403(13) Uani 1 1 d .
O8 O 0.20878(11) -0.93522(8) 1.36669(5) 0.02347(13) Uani 1 1 d .
H8O H 0.2013 -1.0139 1.3258 0.035 Uiso 1 1 calc R
O6 O 0.35412(9) -0.34845(9) 1.48825(5) 0.02369(14) Uani 1 1 d .
H6O H 0.3508 -0.2801 1.5340 0.036 Uiso 1 1 calc R
N3 N 0.27680(10) 0.01765(8) 0.70927(5) 0.01564(12) Uani 1 1 d .
N2 N 0.21070(10) 0.14347(8) 0.96403(5) 0.01511(11) Uani 1 1 d .
N1 N 0.27493(10) -0.10250(8) 0.99739(5) 0.01562(12) Uani 1 1 d .
N4 N 0.32167(10) -0.17903(8) 0.82941(5) 0.01472(11) Uani 1 1 d .
C5 C 0.28043(10) -0.07544(9) 0.89881(5) 0.01322(12) Uani 1 1 d .
C10 C 0.34923(11) -0.44709(9) 1.28091(6) 0.01558(13) Uani 1 1 d .
H10A H 0.4661 -0.4135 1.3289 0.019 Uiso 1 1 calc R
H10B H 0.3641 -0.5416 1.2396 0.019 Uiso 1 1 calc R
C13 C 0.20187(11) -0.65933(9) 1.38799(5) 0.01464(12) Uani 1 1 d .
H13A H 0.3219 -0.6472 1.4343 0.018 Uiso 1 1 calc R
H13B H 0.1014 -0.6832 1.4289 0.018 Uiso 1 1 calc R
C3 C 0.24354(10) 0.13476(9) 0.77753(6) 0.01452(12) Uani 1 1 d .
C12 C 0.19344(11) -0.37293(9) 1.42588(5) 0.01453(12) Uani 1 1 d .
C4 C 0.32284(11) -0.13276(9) 0.73267(5) 0.01500(13) Uani 1 1 d .
C14 C 0.18907(11) -0.80247(9) 1.31637(6) 0.01543(13) Uani 1 1 d .
C11 C 0.18776(10) -0.49676(9) 1.33969(5) 0.01276(12) Uani 1 1 d .
C1 C 0.23122(12) 0.03352(9) 1.03385(6) 0.01645(13) Uani 1 1 d .
H1 H 0.2164 0.0504 1.1017 0.020 Uiso 1 1 calc R
C6 C 0.16455(13) 0.30384(10) 0.97979(7) 0.02109(15) Uani 1 1 d .
H6A H 0.1274 0.3126 1.0460 0.032 Uiso 1 1 calc R
H6B H 0.0618 0.3199 0.9277 0.032 Uiso 1 1 calc R
H6C H 0.2736 0.3865 0.9763 0.032 Uiso 1 1 calc R
C9 C 0.31642(11) -0.31045(9) 1.21372(6) 0.01529(13) Uani 1 1 d .
C7 C 0.27317(14) 0.05943(11) 0.60383(6) 0.02216(16) Uani 1 1 d .
H7A H 0.3999 0.0745 0.5882 0.033 Uiso 1 1 calc R
H7B H 0.2229 0.1597 0.5932 0.033 Uiso 1 1 calc R
H7C H 0.1943 -0.0282 0.5599 0.033 Uiso 1 1 calc R
C8 C 0.35683(14) -0.33921(10) 0.85689(6) 0.02253(16) Uani 1 1 d .
H8A H 0.4836 -0.3304 0.8939 0.034 Uiso 1 1 calc R
H8B H 0.3431 -0.4088 0.7960 0.034 Uiso 1 1 calc R
H8C H 0.2675 -0.3861 0.8992 0.034 Uiso 1 1 calc R
C2 C 0.24178(10) 0.07465(9) 0.87547(5) 0.01357(12) Uani 1 1 d .

loop_
_atom_site_aniso_label
_atom_site_aniso_U_11
_atom_site_aniso_U_22
_atom_site_aniso_U_33
_atom_site_aniso_U_23
_atom_site_aniso_U_13
_atom_site_aniso_U_12
O5 0.0161(2) 0.0198(3) 0.0161(2) -0.00228(19) -0.00214(19) 0.0064(2)
O9 0.0410(4) 0.0202(3) 0.0119(2) -0.0016(2) 0.0020(2) 0.0099(3)
O7 0.0225(3) 0.0265(3) 0.0169(3) -0.0021(2) 0.0040(2) 0.0127(2)
O1 0.0264(3) 0.0171(3) 0.0194(3) 0.0061(2) 0.0010(2) 0.0070(2)
O3 0.0322(3) 0.0175(2) 0.0120(2) 0.00255(19) 0.0063(2) 0.0080(2)
O2 0.0289(3) 0.0242(3) 0.0134(2) -0.0019(2) 0.0052(2) 0.0091(2)
O4 0.0393(4) 0.0154(3) 0.0208(3) 0.0007(2) 0.0106(3) 0.0091(2)
O8 0.0417(4) 0.0143(2) 0.0169(3) 0.0027(2) 0.0079(2) 0.0087(2)
O6 0.0195(3) 0.0319(3) 0.0188(3) -0.0123(2) -0.0024(2) 0.0088(2)
N3 0.0197(3) 0.0176(3) 0.0101(2) 0.0028(2) 0.0023(2) 0.0046(2)
N2 0.0197(3) 0.0129(2) 0.0129(2) -0.00048(19) 0.0028(2) 0.0030(2)
N1 0.0222(3) 0.0143(3) 0.0107(2) 0.00171(19) 0.0037(2) 0.0028(2)
N4 0.0205(3) 0.0138(2) 0.0109(2) 0.00135(19) 0.0030(2) 0.0052(2)
C5 0.0163(3) 0.0128(3) 0.0105(3) 0.0008(2) 0.0022(2) 0.0024(2)
C10 0.0182(3) 0.0167(3) 0.0141(3) 0.0032(2) 0.0062(2) 0.0059(2)
C13 0.0201(3) 0.0147(3) 0.0103(3) 0.0012(2) 0.0039(2) 0.0049(2)
C3 0.0152(3) 0.0154(3) 0.0126(3) 0.0023(2) 0.0007(2) 0.0029(2)
C12 0.0168(3) 0.0155(3) 0.0120(3) -0.0001(2) 0.0031(2) 0.0042(2)
C4 0.0168(3) 0.0173(3) 0.0112(3) 0.0007(2) 0.0021(2) 0.0037(2)
C14 0.0190(3) 0.0145(3) 0.0135(3) 0.0006(2) 0.0039(2) 0.0038(2)
C11 0.0143(3) 0.0144(3) 0.0101(3) 0.0000(2) 0.0019(2) 0.0042(2)
C1 0.0224(3) 0.0152(3) 0.0117(3) 0.0004(2) 0.0039(2) 0.0022(3)
C6 0.0283(4) 0.0148(3) 0.0210(3) -0.0015(3) 0.0031(3) 0.0072(3)
C9 0.0192(3) 0.0139(3) 0.0133(3) 0.0009(2) 0.0044(2) 0.0025(2)
C7 0.0305(4) 0.0265(4) 0.0106(3) 0.0059(3) 0.0043(3) 0.0066(3)
C8 0.0368(5) 0.0160(3) 0.0168(3) 0.0017(3) 0.0029(3) 0.0115(3)
C2 0.0169(3) 0.0126(3) 0.0112(3) 0.0011(2) 0.0021(2) 0.0028(2)

loop_
_atom_type_symbol
_atom_type_description
_atom_type_scat_dispersion_real
_atom_type_scat_dispersion_imag
_atom_type_scat_source
C C 0.0033 0.0016 'International Tables Vol C Tables 4.2.6.8 and 6.1.1.4'
H H 0.0000 0.0000 'International Tables Vol C Tables 4.2.6.8 and 6.1.1.4'
N N 0.0061 0.0033 'International Tables Vol C Tables 4.2.6.8 and 6.1.1.4'
O O 0.0106 0.0060 'International Tables Vol C Tables 4.2.6.8 and 6.1.1.4'

loop_
_geom_angle_atom_site_label_1
_geom_angle_atom_site_label_2
_geom_angle_atom_site_label_3
_geom_angle
C4 N3 C3 126.19(6)
C4 N3 C7 115.89(7)
C3 N3 C7 117.83(7)
C1 N2 C2 106.50(6)
C1 N2 C6 126.19(7)
C2 N2 C6 127.32(7)
C1 N1 C5 104.03(6)
C5 N4 C4 119.25(6)
C5 N4 C8 120.33(6)
C4 N4 C8 120.38(7)
N1 C5 N4 126.41(7)
N1 C5 C2 111.36(6)
N4 C5 C2 122.22(6)
C9 C10 C11 111.96(6)
C14 C13 C11 115.90(6)
O1 C3 N3 121.92(7)
O1 C3 C2 126.46(7)
N3 C3 C2 111.61(6)
O7 C12 O6 124.42(7)
O7 C12 C11 122.72(7)
O6 C12 C11 112.82(6)
O2 C4 N4 120.72(7)
O2 C4 N3 121.43(7)
N4 C4 N3 117.85(6)
O9 C14 O8 122.90(7)
O9 C14 C13 126.54(7)
O8 C14 C13 110.56(6)
O5 C11 C12 109.11(6)
O5 C11 C13 109.66(6)
C12 C11 C13 106.40(6)
O5 C11 C10 109.66(6)
C12 C11 C10 111.21(6)
C13 C11 C10 110.74(6)
N1 C1 N2 112.71(7)
O4 C9 O3 122.82(7)
O4 C9 C10 124.33(7)
O3 C9 C10 112.85(6)
C5 C2 N2 105.40(6)
C5 C2 C3 122.59(7)
N2 C2 C3 131.98(7)

loop_
_geom_bond_atom_site_label_1
_geom_bond_atom_site_label_2
_geom_bond_distance
O5 C11 1.4133(9)
O9 C14 1.2108(9)
O7 C12 1.2080(9)
O1 C3 1.2265(9)
O3 C9 1.3230(9)
O2 C4 1.2309(9)
O4 C9 1.2209(9)
O8 C14 1.3355(9)
O6 C12 1.3256(10)
N3 C4 1.3923(10)
N3 C3 1.4095(10)
N3 C7 1.4717(10)
N2 C1 1.3441(10)
N2 C2 1.3840(9)
N2 C6 1.4620(10)
N1 C1 1.3409(10)
N1 C5 1.3614(9)
N4 C5 1.3668(9)
N4 C4 1.3726(9)
N4 C8 1.4572(10)
C5 C2 1.3709(10)
C10 C9 1.5068(10)
C10 C11 1.5409(10)
C13 C14 1.5061(11)
C13 C11 1.5386(10)
C3 C2 1.4278(10)
C12 C11 1.5335(10)

loop_
_cod_related_entry_id
_cod_related_entry_code
_cod_related_entry_database
1 6005 ChemSpider
